data_2226572
loop_
_publ_author_name
'Asiri, Abdullah M.'
'Khan, Salman A.'
'Tan, Kong Wai'
'Ng, Seik Weng'

_publ_section_title
;
 4-{[4-(Dimethylamino)benzylidene]amino}-1,5-dimethyl-2-phenyl-1<i>H</i>-pyrazol-3(2<i>H</i>)-one
;
_journal_coeditor_code KP2268
_journal_issue 7
_journal_name_full 'Acta Crystallographica Section E'
_journal_page_first o1751
_journal_paper_doi 10.1107/S1600536810023536
_journal_volume 66
_journal_year 2010
_chemical_formula_iupac 'C20 H22 N4 O'
_chemical_formula_moiety 'C20 H22 N4 O'
_chemical_formula_sum 'C20 H22 N4 O'
_chemical_formula_weight 334.42
_chemical_name_systematic
;
4-{[4-(Dimethylamino)benzylidene]amino}-1,5-dimethyl-2-phenyl-
1<i>H</i>-pyrazol-3(2<i>H</i>)-one
;
_space_group_IT_number 15
_symmetry_cell_setting monoclinic
_symmetry_space_group_name_Hall '-C 2yc'
_symmetry_space_group_name_H-M 'C 1 2/c 1'
_atom_sites_solution_hydrogens geom
_atom_sites_solution_primary direct
_atom_sites_solution_secondary difmap
_audit_creation_method SHELXL-97
_cell_angle_alpha 90.00
_cell_angle_beta 101.4260(10)
_cell_angle_gamma 90.00
_cell_formula_units_Z 8
_cell_length_a 17.7275(14)
_cell_length_b 6.7552(6)
_cell_length_c 29.387(2)
_cell_measurement_reflns_used 3746
_cell_measurement_temperature 100(2)
_cell_measurement_theta_max 28.2
_cell_measurement_theta_min 2.3
_cell_volume 3449.4(5)
_computing_cell_refinement 'SAINT (Bruker, 2009)'
_computing_data_collection 'APEX2 (Bruker, 2009)'
_computing_data_reduction 'SAINT (Bruker, 2009)'
_computing_molecular_graphics 'X-Seed (Barbour, 2001)'
_computing_publication_material 'publCIF (Westrip, 2010)'
_computing_structure_refinement 'SHELXL-97 (Sheldrick, 2008)'
_computing_structure_solution 'SHELXS-97 (Sheldrick, 2008)'
_diffrn_ambient_temperature 100(2)
_diffrn_measured_fraction_theta_full 0.999
_diffrn_measured_fraction_theta_max 0.999
_diffrn_measurement_device_type 'Bruker SMART APEX diffractometer'
_diffrn_measurement_method '\w scans'
_diffrn_radiation_monochromator graphite
_diffrn_radiation_source 'fine-focus sealed tube'
_diffrn_radiation_type MoK\a
_diffrn_radiation_wavelength 0.71073
_diffrn_reflns_av_R_equivalents 0.0429
_diffrn_reflns_av_sigmaI/netI 0.0393
_diffrn_reflns_limit_h_max 22
_diffrn_reflns_limit_h_min -22
_diffrn_reflns_limit_k_max 8
_diffrn_reflns_limit_k_min -8
_diffrn_reflns_limit_l_max 38
_diffrn_reflns_limit_l_min -38
_diffrn_reflns_number 15916
_diffrn_reflns_theta_full 27.50
_diffrn_reflns_theta_max 27.50
_diffrn_reflns_theta_min 1.41
_diffrn_standards_decay_% 0
_diffrn_standards_interval_count 0
_diffrn_standards_interval_time 0
_diffrn_standards_number 0
_exptl_absorpt_coefficient_mu 0.082
_exptl_absorpt_correction_type none
_exptl_crystal_colour Yellow
_exptl_crystal_density_diffrn 1.288
_exptl_crystal_density_method 'not measured'
_exptl_crystal_description Irregular
_exptl_crystal_F_000 1424
_exptl_crystal_size_max 0.25
_exptl_crystal_size_mid 0.20
_exptl_crystal_size_min 0.10
_refine_diff_density_max 0.217
_refine_diff_density_min -0.217
_refine_ls_extinction_method none
_refine_ls_goodness_of_fit_ref 1.016
_refine_ls_hydrogen_treatment constr
_refine_ls_matrix_type full
_refine_ls_number_parameters 230
_refine_ls_number_reflns 3959
_refine_ls_number_restraints 0
_refine_ls_restrained_S_all 1.016
_refine_ls_R_factor_all 0.0567
_refine_ls_R_factor_gt 0.0411
_refine_ls_shift/su_max 0.001
_refine_ls_shift/su_mean 0.001
_refine_ls_structure_factor_coef Fsqd
_refine_ls_weighting_details 'calc w=1/[\s^2^(Fo^2^)+(0.0456P)^2^+1.6458P] where P=(Fo^2^+2Fc^2^)/3'
_refine_ls_weighting_scheme calc
_refine_ls_wR_factor_gt 0.0932
_refine_ls_wR_factor_ref 0.1008
_reflns_number_gt 3146
_reflns_number_total 3959
_reflns_threshold_expression I>2\s(I)
_cod_data_source_file kp2268.cif
_cod_data_source_block I
_cod_original_cell_volume 3449.5(5)
_cod_original_sg_symbol_H-M 'C 2/c'
_cod_database_code 2226572
_cod_database_fobs_code 2226572

loop_
_symmetry_equiv_pos_as_xyz
'x, y, z'
'-x, y, -z+1/2'
'x+1/2, y+1/2, z'
'-x+1/2, y+1/2, -z+1/2'
'-x, -y, -z'
'x, -y, z-1/2'
'-x+1/2, -y+1/2, -z'
'x+1/2, -y+1/2, z-1/2'

loop_
_atom_site_type_symbol
_atom_site_label
_atom_site_fract_x
_atom_site_fract_y
_atom_site_fract_z
_atom_site_U_iso_or_equiv
_atom_site_adp_type
_atom_site_calc_flag
_atom_site_refinement_flags
_atom_site_occupancy
_atom_site_disorder_assembly
_atom_site_disorder_group
O O1 0.44182(5) 0.85565(14) 0.62281(3) 0.0206(2) Uani d . 1 . .
N N1 0.88210(7) 0.91371(18) 0.54534(4) 0.0232(3) Uani d . 1 . .
N N2 0.58578(6) 0.58777(17) 0.61620(4) 0.0173(2) Uani d . 1 . .
N N3 0.45341(6) 0.41420(16) 0.68429(4) 0.0163(2) Uani d . 1 . .
N N4 0.41440(6) 0.58791(16) 0.66631(4) 0.0166(2) Uani d . 1 . .
C C1 0.81084(8) 0.8721(2) 0.55470(4) 0.0196(3) Uani d . 1 . .
C C2 0.79273(8) 0.6806(2) 0.56883(4) 0.0204(3) Uani d . 1 . .
H H2 0.8292 0.5767 0.5700 0.024 Uiso calc R 1 . .
C C3 0.72303(8) 0.6430(2) 0.58096(4) 0.0194(3) Uani d . 1 . .
H H3 0.7125 0.5130 0.5903 0.023 Uiso calc R 1 . .
C C4 0.66719(8) 0.7900(2) 0.57993(4) 0.0182(3) Uani d . 1 . .
C C5 0.68396(8) 0.9775(2) 0.56453(5) 0.0210(3) Uani d . 1 . .
H H5 0.6466 1.0795 0.5626 0.025 Uiso calc R 1 . .
C C6 0.75351(8) 1.0189(2) 0.55193(5) 0.0219(3) Uani d . 1 . .
H H6 0.7627 1.1477 0.5413 0.026 Uiso calc R 1 . .
C C7 0.93806(8) 0.7568(2) 0.54517(5) 0.0253(3) Uani d . 1 . .
H H7A 0.9402 0.6730 0.5726 0.038 Uiso calc R 1 . .
H H7B 0.9889 0.8150 0.5457 0.038 Uiso calc R 1 . .
H H7C 0.9229 0.6766 0.5171 0.038 Uiso calc R 1 . .
C C8 0.89519(9) 1.0978(2) 0.52251(5) 0.0267(3) Uani d . 1 . .
H H8A 0.8791 1.2096 0.5396 0.040 Uiso calc R 1 . .
H H8B 0.8653 1.0975 0.4907 0.040 Uiso calc R 1 . .
H H8C 0.9500 1.1105 0.5219 0.040 Uiso calc R 1 . .
C C9 0.59614(8) 0.7527(2) 0.59633(4) 0.0183(3) Uani d . 1 . .
H H9 0.5571 0.8510 0.5923 0.022 Uiso calc R 1 . .
C C10 0.45790(7) 0.68849(19) 0.63871(4) 0.0162(3) Uani d . 1 . .
C C11 0.52186(8) 0.55737(19) 0.63643(4) 0.0160(3) Uani d . 1 . .
C C12 0.51466(7) 0.39349(19) 0.66245(4) 0.0160(3) Uani d . 1 . .
C C13 0.56351(8) 0.2136(2) 0.66934(5) 0.0206(3) Uani d . 1 . .
H H13A 0.6052 0.2271 0.6521 0.031 Uiso calc R 1 . .
H H13B 0.5322 0.0975 0.6580 0.031 Uiso calc R 1 . .
H H13C 0.5854 0.1973 0.7025 0.031 Uiso calc R 1 . .
C C14 0.40306(8) 0.2478(2) 0.69032(5) 0.0208(3) Uani d . 1 . .
H H14A 0.4343 0.1376 0.7054 0.031 Uiso calc R 1 . .
H H14B 0.3744 0.2051 0.6599 0.031 Uiso calc R 1 . .
H H14C 0.3668 0.2897 0.7097 0.031 Uiso calc R 1 . .
C C16 0.36949(7) 0.68935(18) 0.69429(4) 0.0154(3) Uani d . 1 . .
C C17 0.39115(7) 0.68983(19) 0.74243(4) 0.0168(3) Uani d . 1 . .
H H17 0.4349 0.6172 0.7574 0.020 Uiso calc R 1 . .
C C18 0.34793(8) 0.79786(19) 0.76822(5) 0.0181(3) Uani d . 1 . .
H H18 0.3619 0.7977 0.8011 0.022 Uiso calc R 1 . .
C C19 0.28464(8) 0.90595(19) 0.74637(5) 0.0187(3) Uani d . 1 . .
H H19 0.2559 0.9817 0.7642 0.022 Uiso calc R 1 . .
C C20 0.26332(8) 0.9032(2) 0.69835(5) 0.0196(3) Uani d . 1 . .
H H20 0.2198 0.9770 0.6833 0.024 Uiso calc R 1 . .
C C21 0.30522(8) 0.7932(2) 0.67215(5) 0.0180(3) Uani d . 1 . .
H H21 0.2900 0.7890 0.6393 0.022 Uiso calc R 1 . .

loop_
_atom_site_aniso_label
_atom_site_aniso_U_11
_atom_site_aniso_U_22
_atom_site_aniso_U_33
_atom_site_aniso_U_12
_atom_site_aniso_U_13
_atom_site_aniso_U_23
O1 0.0237(5) 0.0167(5) 0.0222(5) 0.0029(4) 0.0069(4) 0.0043(4)
N1 0.0196(6) 0.0284(7) 0.0230(6) -0.0015(5) 0.0074(5) 0.0046(5)
N2 0.0160(6) 0.0207(6) 0.0153(5) -0.0014(5) 0.0029(4) -0.0016(4)
N3 0.0177(6) 0.0124(5) 0.0193(5) 0.0016(4) 0.0047(5) 0.0016(4)
N4 0.0183(6) 0.0141(5) 0.0180(5) 0.0028(4) 0.0053(5) 0.0028(4)
C1 0.0196(7) 0.0273(7) 0.0117(6) -0.0017(6) 0.0027(5) 0.0007(5)
C2 0.0198(7) 0.0249(7) 0.0166(6) 0.0024(6) 0.0038(5) 0.0014(5)
C3 0.0217(7) 0.0213(7) 0.0152(6) -0.0014(6) 0.0034(5) 0.0018(5)
C4 0.0192(7) 0.0229(7) 0.0123(6) -0.0011(6) 0.0029(5) 0.0006(5)
C5 0.0219(7) 0.0233(7) 0.0178(6) 0.0031(6) 0.0042(6) 0.0026(5)
C6 0.0249(8) 0.0220(7) 0.0193(7) -0.0031(6) 0.0060(6) 0.0034(6)
C7 0.0196(7) 0.0347(8) 0.0226(7) -0.0002(6) 0.0067(6) 0.0001(6)
C8 0.0270(8) 0.0313(8) 0.0229(7) -0.0074(7) 0.0079(6) 0.0021(6)
C9 0.0198(7) 0.0206(7) 0.0141(6) 0.0005(5) 0.0024(5) -0.0009(5)
C10 0.0167(7) 0.0173(7) 0.0145(6) -0.0032(5) 0.0026(5) -0.0016(5)
C11 0.0161(7) 0.0178(7) 0.0138(6) -0.0004(5) 0.0023(5) -0.0020(5)
C12 0.0152(7) 0.0166(6) 0.0150(6) -0.0008(5) 0.0005(5) -0.0036(5)
C13 0.0211(7) 0.0184(7) 0.0224(7) 0.0016(6) 0.0044(6) 0.0000(5)
C14 0.0232(7) 0.0164(7) 0.0238(7) -0.0026(5) 0.0072(6) 0.0008(5)
C16 0.0157(6) 0.0128(6) 0.0191(6) -0.0022(5) 0.0066(5) -0.0012(5)
C17 0.0145(7) 0.0155(6) 0.0196(6) -0.0006(5) 0.0017(5) 0.0018(5)
C18 0.0207(7) 0.0168(7) 0.0168(6) -0.0032(5) 0.0039(5) 0.0006(5)
C19 0.0193(7) 0.0147(6) 0.0242(7) 0.0000(5) 0.0095(6) -0.0009(5)
C20 0.0161(7) 0.0166(6) 0.0258(7) 0.0019(5) 0.0036(6) 0.0032(5)
C21 0.0179(7) 0.0183(7) 0.0176(6) -0.0009(5) 0.0025(5) 0.0019(5)

loop_
_atom_type_symbol
_atom_type_description
_atom_type_scat_dispersion_real
_atom_type_scat_dispersion_imag
_atom_type_scat_source
C C 0.0033 0.0016 'International Tables Vol C Tables 4.2.6.8 and 6.1.1.4'
H H 0.0000 0.0000 'International Tables Vol C Tables 4.2.6.8 and 6.1.1.4'
N N 0.0061 0.0033 'International Tables Vol C Tables 4.2.6.8 and 6.1.1.4'
O O 0.0106 0.0060 'International Tables Vol C Tables 4.2.6.8 and 6.1.1.4'

loop_
_geom_angle_atom_site_label_1
_geom_angle_atom_site_label_2
_geom_angle_atom_site_label_3
_geom_angle_site_symmetry_1
_geom_angle_site_symmetry_3
_geom_angle
_geom_angle_publ_flag
C1 N1 C7 . . 120.48(12) ?
C1 N1 C8 . . 120.29(12) ?
C7 N1 C8 . . 116.83(12) ?
C9 N2 C11 . . 121.43(12) ?
C12 N3 N4 . . 106.50(10) ?
C12 N3 C14 . . 122.31(11) ?
N4 N3 C14 . . 114.67(10) ?
C10 N4 N3 . . 109.57(10) ?
C10 N4 C16 . . 122.30(11) ?
N3 N4 C16 . . 118.13(10) ?
N1 C1 C6 . . 121.69(13) ?
N1 C1 C2 . . 121.11(13) ?
C6 C1 C2 . . 117.18(12) ?
C3 C2 C1 . . 120.83(13) ?
C3 C2 H2 . . 119.6 ?
C1 C2 H2 . . 119.6 ?
C2 C3 C4 . . 122.11(13) ?
C2 C3 H3 . . 118.9 ?
C4 C3 H3 . . 118.9 ?
C5 C4 C3 . . 117.13(12) ?
C5 C4 C9 . . 121.16(12) ?
C3 C4 C9 . . 121.64(12) ?
C6 C5 C4 . . 121.84(13) ?
C6 C5 H5 . . 119.1 ?
C4 C5 H5 . . 119.1 ?
C5 C6 C1 . . 120.84(13) ?
C5 C6 H6 . . 119.6 ?
C1 C6 H6 . . 119.6 ?
N1 C7 H7A . . 109.5 ?
N1 C7 H7B . . 109.5 ?
H7A C7 H7B . . 109.5 ?
N1 C7 H7C . . 109.5 ?
H7A C7 H7C . . 109.5 ?
H7B C7 H7C . . 109.5 ?
N1 C8 H8A . . 109.5 ?
N1 C8 H8B . . 109.5 ?
H8A C8 H8B . . 109.5 ?
N1 C8 H8C . . 109.5 ?
H8A C8 H8C . . 109.5 ?
H8B C8 H8C . . 109.5 ?
N2 C9 C4 . . 120.66(13) ?
N2 C9 H9 . . 119.7 ?
C4 C9 H9 . . 119.7 ?
O1 C10 N4 . . 123.44(12) ?
O1 C10 C11 . . 131.70(12) ?
N4 C10 C11 . . 104.81(11) ?
C12 C11 N2 . . 122.13(12) ?
C12 C11 C10 . . 107.96(11) ?
N2 C11 C10 . . 129.65(12) ?
C11 C12 N3 . . 110.45(11) ?
C11 C12 C13 . . 128.60(12) ?
N3 C12 C13 . . 120.93(12) ?
C12 C13 H13A . . 109.5 ?
C12 C13 H13B . . 109.5 ?
H13A C13 H13B . . 109.5 ?
C12 C13 H13C . . 109.5 ?
H13A C13 H13C . . 109.5 ?
H13B C13 H13C . . 109.5 ?
N3 C14 H14A . . 109.5 ?
N3 C14 H14B . . 109.5 ?
H14A C14 H14B . . 109.5 ?
N3 C14 H14C . . 109.5 ?
H14A C14 H14C . . 109.5 ?
H14B C14 H14C . . 109.5 ?
C21 C16 C17 . . 120.82(12) ?
C21 C16 N4 . . 118.22(11) ?
C17 C16 N4 . . 120.92(12) ?
C18 C17 C16 . . 119.08(12) ?
C18 C17 H17 . . 120.5 ?
C16 C17 H17 . . 120.5 ?
C19 C18 C17 . . 120.55(12) ?
C19 C18 H18 . . 119.7 ?
C17 C18 H18 . . 119.7 ?
C18 C19 C20 . . 119.82(12) ?
C18 C19 H19 . . 120.1 ?
C20 C19 H19 . . 120.1 ?
C19 C20 C21 . . 120.27(13) ?
C19 C20 H20 . . 119.9 ?
C21 C20 H20 . . 119.9 ?
C16 C21 C20 . . 119.44(12) ?
C16 C21 H21 . . 120.3 ?
C20 C21 H21 . . 120.3 ?

loop_
_geom_bond_atom_site_label_1
_geom_bond_atom_site_label_2
_geom_bond_site_symmetry_2
_geom_bond_distance
_geom_bond_publ_flag
O1 C10 . 1.2337(16) ?
N1 C1 . 1.3743(18) ?
N1 C7 . 1.4523(19) ?
N1 C8 . 1.4533(19) ?
N2 C9 . 1.2877(17) ?
N2 C11 . 1.3950(17) ?
N3 C12 . 1.3735(17) ?
N3 N4 . 1.4106(15) ?
N3 C14 . 1.4676(17) ?
N4 C10 . 1.4007(16) ?
N4 C16 . 1.4279(16) ?
C1 C6 . 1.410(2) ?
C1 C2 . 1.415(2) ?
C2 C3 . 1.3758(19) ?
C2 H2 . 0.9500 ?
C3 C4 . 1.3982(19) ?
C3 H3 . 0.9500 ?
C4 C5 . 1.3969(19) ?
C4 C9 . 1.4569(19) ?
C5 C6 . 1.3842(19) ?
C5 H5 . 0.9500 ?
C6 H6 . 0.9500 ?
C7 H7A . 0.9800 ?
C7 H7B . 0.9800 ?
C7 H7C . 0.9800 ?
C8 H8A . 0.9800 ?
C8 H8B . 0.9800 ?
C8 H8C . 0.9800 ?
C9 H9 . 0.9500 ?
C10 C11 . 1.4509(18) ?
C11 C12 . 1.3657(18) ?
C12 C13 . 1.4825(18) ?
C13 H13A . 0.9800 ?
C13 H13B . 0.9800 ?
C13 H13C . 0.9800 ?
C14 H14A . 0.9800 ?
C14 H14B . 0.9800 ?
C14 H14C . 0.9800 ?
C16 C21 . 1.3855(18) ?
C16 C17 . 1.3905(18) ?
C17 C18 . 1.3872(18) ?
C17 H17 . 0.9500 ?
C18 C19 . 1.3853(19) ?
C18 H18 . 0.9500 ?
C19 C20 . 1.3867(19) ?
C19 H19 . 0.9500 ?
C20 C21 . 1.3871(19) ?
C20 H20 . 0.9500 ?
C21 H21 . 0.9500 ?

loop_
_geom_torsion_atom_site_label_1
_geom_torsion_atom_site_label_2
_geom_torsion_atom_site_label_3
_geom_torsion_atom_site_label_4
_geom_torsion_site_symmetry_1
_geom_torsion_site_symmetry_2
_geom_torsion_site_symmetry_3
_geom_torsion_site_symmetry_4
_geom_torsion
_geom_torsion_publ_flag
C12 N3 N4 C10 . . . . -8.61(13) ?
C14 N3 N4 C10 . . . . -147.15(11) ?
C12 N3 N4 C16 . . . . -155.05(11) ?
C14 N3 N4 C16 . . . . 66.41(14) ?
C7 N1 C1 C6 . . . . -175.50(12) ?
C8 N1 C1 C6 . . . . -13.63(19) ?
C7 N1 C1 C2 . . . . 6.28(19) ?
C8 N1 C1 C2 . . . . 168.15(13) ?
N1 C1 C2 C3 . . . . 175.89(12) ?
C6 C1 C2 C3 . . . . -2.41(19) ?
C1 C2 C3 C4 . . . . 0.1(2) ?
C2 C3 C4 C5 . . . . 1.99(19) ?
C2 C3 C4 C9 . . . . -175.04(12) ?
C3 C4 C5 C6 . . . . -1.7(2) ?
C9 C4 C5 C6 . . . . 175.37(12) ?
C4 C5 C6 C1 . . . . -0.7(2) ?
N1 C1 C6 C5 . . . . -175.58(12) ?
C2 C1 C6 C5 . . . . 2.7(2) ?
C11 N2 C9 C4 . . . . 173.20(12) ?
C5 C4 C9 N2 . . . . -170.60(12) ?
C3 C4 C9 N2 . . . . 6.3(2) ?
N3 N4 C10 O1 . . . . -171.71(12) ?
C16 N4 C10 O1 . . . . -26.94(19) ?
N3 N4 C10 C11 . . . . 5.99(13) ?
C16 N4 C10 C11 . . . . 150.76(11) ?
C9 N2 C11 C12 . . . . -171.88(12) ?
C9 N2 C11 C10 . . . . 1.4(2) ?
O1 C10 C11 C12 . . . . 176.26(14) ?
N4 C10 C11 C12 . . . . -1.17(14) ?
O1 C10 C11 N2 . . . . 2.2(2) ?
N4 C10 C11 N2 . . . . -175.21(12) ?
N2 C11 C12 N3 . . . . 170.36(11) ?
C10 C11 C12 N3 . . . . -4.23(15) ?
N2 C11 C12 C13 . . . . -8.4(2) ?
C10 C11 C12 C13 . . . . 177.05(12) ?
N4 N3 C12 C11 . . . . 7.87(14) ?
C14 N3 C12 C11 . . . . 142.49(12) ?
N4 N3 C12 C13 . . . . -173.29(11) ?
C14 N3 C12 C13 . . . . -38.67(18) ?
C10 N4 C16 C21 . . . . 68.38(16) ?
N3 N4 C16 C21 . . . . -149.66(12) ?
C10 N4 C16 C17 . . . . -109.37(14) ?
N3 N4 C16 C17 . . . . 32.58(17) ?
C21 C16 C17 C18 . . . . -0.70(19) ?
N4 C16 C17 C18 . . . . 177.00(11) ?
C16 C17 C18 C19 . . . . -0.84(19) ?
C17 C18 C19 C20 . . . . 1.3(2) ?
C18 C19 C20 C21 . . . . -0.2(2) ?
C17 C16 C21 C20 . . . . 1.8(2) ?
N4 C16 C21 C20 . . . . -175.97(12) ?
C19 C20 C21 C16 . . . . -1.3(2) ?

loop_
_cod_related_entry_id
_cod_related_entry_database
_cod_related_entry_code
1 ChemSpider 474433
